data_1538547
loop_
_publ_author_name
'Salomons, W.'
'Wiegers, G.A.'

_publ_section_title
;
 The system zirconium-selenium. Structures of the phases Zr3 Se4 and Zr2
 Se3
;
_journal_name_full
;
Recueil des Travaux Chimiques des Pays-Bas et de la Belgique
;
_journal_page_first 1339
_journal_page_last 1344
_journal_volume 87
_journal_year 1968
_chemical_formula_sum 'Se4 Zr2.46'
_chemical_name_systematic 'Zr2.46 Se4'
_space_group_IT_number 186
_symmetry_space_group_name_Hall 'P 6c -2c'
_symmetry_space_group_name_H-M 'P 63 m c'
_cell_angle_alpha 90
_cell_angle_beta 90
_cell_angle_gamma 120
_cell_formula_units_Z 1
_cell_length_a 3.744
_cell_length_b 3.744
_cell_length_c 12.51
_cell_volume 151.866
_citation_journal_id_ASTM RTCPA3
_cod_data_source_file Salomons_RTCPA3_1968_1645.cif
_cod_data_source_block Se4Zr2.46
_cod_original_cell_volume 151.8657
_cod_database_code 1538547

loop_
_symmetry_equiv_pos_as_xyz
x,y,z
x-y,x,z+1/2
-y,x-y,z
-x,-y,z+1/2
-x+y,-x,z
y,-x+y,z+1/2
y,x,z+1/2
-x+y,y,z
-x,-x+y,z+1/2
-y,-x,z
x-y,-y,z+1/2
x,x-y,z

loop_
_atom_site_label
_atom_site_type_symbol
_atom_site_fract_x
_atom_site_fract_y
_atom_site_fract_z
_atom_site_occupancy
_atom_site_U_iso_or_equiv
Zr2 Zr 0.3333 0.6667 0.111 0.23 0.0
Se1 Se 0 0 0 1 0.0
Se2 Se 0.3333 0.6667 0.242 1 0.0
Zr1 Zr 0.3333 0.6667 0.372 1 0.0
